data_7158619
loop_
_publ_author_name
'Auddy, Sourya Shankar'
'Saha, Sanu'
'Goswami, Rajib Kumar'

_publ_section_title
;
 Total synthesis and stereochemical assignment of bipolamide A acetate.
;
_journal_issue 16
_journal_name_full 'Organic &amp; biomolecular chemistry'
_journal_page_first 3348
_journal_page_last 3358
_journal_paper_doi 10.1039/d2ob00230b
_journal_volume 20
_journal_year 2022
_chemical_absolute_configuration syn
_chemical_formula_moiety 'C15 H27 N O4'
_chemical_formula_sum 'C15 H27 N O4'
_chemical_formula_weight 285.37
_space_group_crystal_system monoclinic
_space_group_IT_number 4
_space_group_name_Hall 'P 2yb'
_space_group_name_H-M_alt 'P 1 21 1'
_atom_sites_solution_hydrogens mixed
_audit_creation_date 2022-03-01
_audit_creation_method
;
Olex2 1.3-ac4
(compiled 2019.04.23 svn.r3594 for Rigaku Oxford Diffraction, GUI svn.r5739)
;
_audit_update_record
;
2022-03-02 deposited with the CCDC.	2022-03-16 downloaded from the CCDC.
;
_cell_angle_alpha 90
_cell_angle_beta 94.978(15)
_cell_angle_gamma 90
_cell_formula_units_Z 4
_cell_length_a 10.537(6)
_cell_length_b 10.802(6)
_cell_length_c 15.329(8)
_cell_measurement_reflns_used 3493
_cell_measurement_temperature 303(2)
_cell_measurement_theta_max 25.08
_cell_measurement_theta_min 2.31
_cell_volume 1738.2(17)
_computing_cell_refinement 'SAINT V8.38A (?, 2016)'
_computing_data_reduction 'SAINT V8.38A (?, 2016)'
_computing_molecular_graphics 'Olex2 (Dolomanov et al., 2009)'
_computing_publication_material 'Olex2 (Dolomanov et al., 2009)'
_computing_structure_refinement 'XL (Sheldrick, 2008)'
_computing_structure_solution 'ShelXS (Sheldrick, 2008)'
_diffrn_ambient_temperature 302.81
_diffrn_measured_fraction_theta_full 0.995
_diffrn_measured_fraction_theta_max 0.985
_diffrn_measurement_device_type 'Bruker APEX-II CCD'
_diffrn_measurement_method '\f and \w scans'
_diffrn_radiation_type MoK\a
_diffrn_radiation_wavelength 0.71073
_diffrn_reflns_av_R_equivalents 0.1172
_diffrn_reflns_av_unetI/netI 0.1326
_diffrn_reflns_Laue_measured_fraction_full 0.995
_diffrn_reflns_Laue_measured_fraction_max 0.985
_diffrn_reflns_limit_h_max 12
_diffrn_reflns_limit_h_min -12
_diffrn_reflns_limit_k_max 12
_diffrn_reflns_limit_k_min -12
_diffrn_reflns_limit_l_max 18
_diffrn_reflns_limit_l_min -18
_diffrn_reflns_number 16934
_diffrn_reflns_point_group_measured_fraction_full 0.901
_diffrn_reflns_point_group_measured_fraction_max 0.890
_diffrn_reflns_theta_full 25.242
_diffrn_reflns_theta_max 25.391
_diffrn_reflns_theta_min 2.310
_exptl_absorpt_coefficient_mu 0.078
_exptl_absorpt_correction_T_max 0.7452
_exptl_absorpt_correction_T_min 0.4713
_exptl_absorpt_correction_type multi-scan
_exptl_absorpt_process_details
'SADABS-2016/2 (Bruker,2016/2) was used for absorption correction. wR2(int) was 0.1382 before and 0.0977 after correction. The Ratio of minimum to maximum transmission is 0.6324. The \l/2 correction factor is Not present.'
_exptl_crystal_colour 'clear light colourless'
_exptl_crystal_colour_lustre clear
_exptl_crystal_colour_modifier light
_exptl_crystal_colour_primary colourless
_exptl_crystal_density_diffrn 1.091
_exptl_crystal_description needle
_exptl_crystal_F_000 624
_exptl_crystal_size_max 0.45
_exptl_crystal_size_mid 0.1
_exptl_crystal_size_min 0.09
_refine_diff_density_max 0.269
_refine_diff_density_min -0.244
_refine_diff_density_rms 0.037
_refine_ls_abs_structure_details
;
 Flack x determined using 812 quotients [(I+)-(I-)]/[(I+)+(I-)]
 (Parsons, Flack and Wagner, Acta Cryst. B69 (2013) 249-259).
;
_refine_ls_abs_structure_Flack -0.5(10)
_refine_ls_extinction_method none
_refine_ls_goodness_of_fit_ref 1.045
_refine_ls_hydrogen_treatment mixed
_refine_ls_matrix_type full
_refine_ls_number_parameters 374
_refine_ls_number_reflns 5685
_refine_ls_number_restraints 1
_refine_ls_restrained_S_all 1.045
_refine_ls_R_factor_all 0.1727
_refine_ls_R_factor_gt 0.0933
_refine_ls_shift/su_max 0.000
_refine_ls_shift/su_mean 0.000
_refine_ls_structure_factor_coef Fsqd
_refine_ls_weighting_details 'w=1/[\s^2^(Fo^2^)+(0.0513P)^2^+0.8769P] where P=(Fo^2^+2Fc^2^)/3'
_refine_ls_weighting_scheme calc
_refine_ls_wR_factor_gt 0.1758
_refine_ls_wR_factor_ref 0.2079
_reflns_Friedel_coverage 0.708
_reflns_Friedel_fraction_full 0.795
_reflns_Friedel_fraction_max 0.783
_reflns_number_gt 3064
_reflns_number_total 5685
_reflns_threshold_expression 'I > 2\s(I)'
_cod_data_source_file d2ob00230b5.cif
_cod_data_source_block test6_a
_cod_depositor_comments 'Adding full bibliography for 7158619--7158621.cif.'
_cod_original_cell_volume 1738.2(16)
_cod_database_code 7158619
_shelx_shelxl_version_number 2016/6
_shelx_space_group_comment
;
The symmetry employed for this shelxl refinement is uniquely defined
by the following loop, which should always be used as a source of
symmetry information in preference to the above space-group names.
They are only intended as comments.
;
_shelx_estimated_absorpt_t_max 0.993
_shelx_estimated_absorpt_t_min 0.966
_olex2_refinement_description
;
1. Fixed Uiso
 At 1.2 times of:
  All C(H) groups, All C(H,H) groups
 At 1.5 times of:
  All C(H,H,H) groups, All O(H) groups
2. Uiso/Uaniso restraints and constraints
Uanis(C20) = Uanis(C22)
3.a Ternary CH refined with riding coordinates:
 C18(H18), C3(H3A)
3.b Secondary CH2 refined with riding coordinates:
 C17(H17A,H17B), C2(H2A,H2B)
3.c X=CH2 refined with riding coordinates:
 C22(H22A,H22B), C6(H6A,H6B)
3.d Idealised Me refined as rotating group:
 C28(H28A,H28B,H28C), C29(H29A,H29B,H29C), C24(H24A,H24B,H24C), C25(H25A,H25B,
 H25C), C23(H23A,H23B,H23C), C30(H30A,H30B,H30C), C21(H21A,H21B,H21C), C10(H10A,
 H10B,H10C), C8(H8A,H8B,H8C), C9(H9A,H9B,H9C), C15(H15A,H15B,H15C), C7(H7A,H7B,
 H7C), C14(H14A,H14B,H14C), C13(H13A,H13B,H13C)
3.e Idealised tetrahedral OH refined as rotating group:
 O7(H7)
;
_olex2_submission_special_instructions 'No special instructions were received'

loop_
_space_group_symop_operation_xyz
'x, y, z'
'-x, y+1/2, -z'

loop_
_atom_site_label
_atom_site_type_symbol
_atom_site_fract_x
_atom_site_fract_y
_atom_site_fract_z
_atom_site_U_iso_or_equiv
_atom_site_adp_type
_atom_site_occupancy
_atom_site_site_symmetry_order
_atom_site_calc_flag
_atom_site_refinement_flags_posn
_atom_site_refinement_flags_adp
_atom_site_refinement_flags_occupancy
_atom_site_disorder_assembly
_atom_site_disorder_group
O7 O 1.0527(8) 0.3903(8) 0.5324(4) 0.120(3) Uani 1 1 d . . . . .
H7 H 1.016643 0.431239 0.567951 0.181 Uiso 1 1 calc GR . . . .
O5 O 0.6691(5) 0.5037(7) 0.5814(3) 0.0834(19) Uani 1 1 d . . . . .
O6 O 0.8790(5) 0.5133(6) 0.6232(3) 0.0757(17) Uani 1 1 d . . . . .
O8 O 0.7751(7) 0.5497(7) 0.3344(3) 0.100(2) Uani 1 1 d . . . . .
N2 N 0.8083(6) 0.5162(6) 0.4802(3) 0.0604(17) Uani 1 1 d . . . . .
C26 C 0.7909(9) 0.5109(8) 0.5667(5) 0.064(2) Uani 1 1 d . . . . .
C18 C 0.9315(8) 0.5504(7) 0.4511(5) 0.057(2) Uani 1 1 d . . . . .
H18 H 0.969763 0.614977 0.489839 0.069 Uiso 1 1 calc R . . . .
C27 C 0.6275(8) 0.4987(11) 0.6710(5) 0.083(3) Uani 1 1 d . . . . .
C20 C 1.1531(14) 0.4908(16) 0.4185(8) 0.134(3) Uani 1 1 d . . . . .
C19 C 1.0273(9) 0.4434(9) 0.4464(5) 0.079(3) Uani 1 1 d . . . . .
C28 C 0.6658(10) 0.6151(10) 0.7208(6) 0.101(3) Uani 1 1 d . . . . .
H28A H 0.756037 0.614307 0.736242 0.152 Uiso 1 1 calc GR . . . .
H28B H 0.621913 0.619060 0.773086 0.152 Uiso 1 1 calc GR . . . .
H28C H 0.643730 0.685922 0.684854 0.152 Uiso 1 1 calc GR . . . .
C29 C 0.6792(13) 0.3820(11) 0.7184(7) 0.127(4) Uani 1 1 d . . . . .
H29A H 0.645213 0.376098 0.774352 0.191 Uiso 1 1 calc GR . . . .
H29B H 0.770494 0.386345 0.726637 0.191 Uiso 1 1 calc GR . . . .
H29C H 0.654438 0.310445 0.683914 0.191 Uiso 1 1 calc GR . . . .
C17 C 0.8908(10) 0.6070(9) 0.3622(6) 0.083(3) Uani 1 1 d . . . . .
H17A H 0.879623 0.695785 0.367178 0.099 Uiso 1 1 calc R . . . .
H17B H 0.953966 0.591019 0.321160 0.099 Uiso 1 1 calc R . . . .
C16 C 0.7039(9) 0.5402(11) 0.4084(5) 0.085(3) Uani 1 1 d . . . . .
C24 C 0.6174(11) 0.4273(15) 0.3938(6) 0.140(6) Uani 1 1 d . . . . .
H24A H 0.566163 0.435877 0.339264 0.210 Uiso 1 1 calc GR . . . .
H24B H 0.563064 0.421113 0.440797 0.210 Uiso 1 1 calc GR . . . .
H24C H 0.668566 0.353925 0.392342 0.210 Uiso 1 1 calc GR . . . .
C25 C 0.6322(11) 0.6598(13) 0.4227(7) 0.128(5) Uani 1 1 d . . . . .
H25A H 0.691309 0.727565 0.428346 0.192 Uiso 1 1 calc GR . . . .
H25B H 0.588999 0.653101 0.475127 0.192 Uiso 1 1 calc GR . . . .
H25C H 0.570967 0.674319 0.373637 0.192 Uiso 1 1 calc GR . . . .
C23 C 0.9686(12) 0.3382(9) 0.3889(7) 0.127(4) Uani 1 1 d . . . . .
H23A H 1.022934 0.266832 0.394800 0.190 Uiso 1 1 calc GR . . . .
H23B H 0.959708 0.364326 0.328862 0.190 Uiso 1 1 calc GR . . . .
H23C H 0.886305 0.317608 0.407238 0.190 Uiso 1 1 calc GR . . . .
C30 C 0.4838(9) 0.4929(14) 0.6531(7) 0.132(5) Uani 1 1 d . . . . .
H30A H 0.454196 0.565374 0.621355 0.198 Uiso 1 1 calc GR . . . .
H30B H 0.445465 0.489060 0.707619 0.198 Uiso 1 1 calc GR . . . .
H30C H 0.460851 0.420434 0.619040 0.198 Uiso 1 1 calc GR . . . .
C22 C 1.2072(12) 0.4406(13) 0.3532(7) 0.134(3) Uani 1 1 d . . . . .
H22A H 1.285440 0.469951 0.338324 0.161 Uiso 1 1 calc R . . . .
H22B H 1.167359 0.375669 0.321824 0.161 Uiso 1 1 calc R . . . .
C21 C 1.2139(13) 0.590(2) 0.4663(14) 0.217(9) Uani 1 1 d . . . . .
H21A H 1.178389 0.666872 0.444895 0.325 Uiso 1 1 calc GR . . . .
H21B H 1.303476 0.588171 0.459086 0.325 Uiso 1 1 calc GR . . . .
H21C H 1.201017 0.580961 0.527202 0.325 Uiso 1 1 calc GR . . . .
O3 O 0.6053(6) 0.5878(7) 0.9603(4) 0.106(2) Uani 1 1 d . . . . .
O4 O 0.3920(5) 0.4425(5) 1.1715(3) 0.0710(16) Uani 1 1 d . . . . .
O2 O 0.3955(5) 0.4787(6) 0.8794(3) 0.0743(17) Uani 1 1 d . . . . .
O1 O 0.2037(5) 0.5154(6) 0.9309(3) 0.0794(17) Uani 1 1 d . . . . .
N1 N 0.3741(6) 0.4801(5) 1.0262(4) 0.0548(16) Uani 1 1 d . . . . .
C3 C 0.5045(7) 0.4346(7) 1.0466(4) 0.0512(19) Uani 1 1 d . . . . .
H3A H 0.521417 0.368606 1.005307 0.061 Uiso 1 1 calc R . . . .
C1 C 0.2947(7) 0.4640(7) 1.1015(5) 0.062(2) Uani 1 1 d . . . . .
C4 C 0.6096(8) 0.5326(7) 1.0458(5) 0.064(2) Uani 1 1 d . . . . .
C11 C 0.3296(8) 0.4900(7) 0.9398(5) 0.059(2) Uani 1 1 d . . . . .
C2 C 0.4933(8) 0.3771(7) 1.1377(5) 0.064(2) Uani 1 1 d . . . . .
H2A H 0.473998 0.289434 1.132802 0.077 Uiso 1 1 calc R . . . .
H2B H 0.571718 0.387848 1.174890 0.077 Uiso 1 1 calc R . . . .
C10 C 0.2086(8) 0.3524(8) 1.0896(6) 0.086(3) Uani 1 1 d . . . . .
H10A H 0.258580 0.280508 1.078911 0.130 Uiso 1 1 calc GR . . . .
H10B H 0.146873 0.365771 1.040674 0.130 Uiso 1 1 calc GR . . . .
H10C H 0.165602 0.339857 1.141597 0.130 Uiso 1 1 calc GR . . . .
C5 C 0.7386(8) 0.4708(9) 1.0619(5) 0.069(2) Uani 1 1 d . . . . .
C8 C 0.5879(8) 0.6390(8) 1.1086(6) 0.089(3) Uani 1 1 d . . . . .
H8A H 0.651844 0.701326 1.103657 0.134 Uiso 1 1 calc GR . . . .
H8B H 0.593206 0.608284 1.167598 0.134 Uiso 1 1 calc GR . . . .
H8C H 0.505150 0.674186 1.094037 0.134 Uiso 1 1 calc GR . . . .
C12 C 0.1344(9) 0.5239(11) 0.8425(6) 0.096(3) Uani 1 1 d . . . . .
C9 C 0.2249(9) 0.5809(9) 1.1237(6) 0.092(3) Uani 1 1 d . . . . .
H9A H 0.182995 0.567893 1.176068 0.138 Uiso 1 1 calc GR . . . .
H9B H 0.162856 0.601210 1.076288 0.138 Uiso 1 1 calc GR . . . .
H9C H 0.284775 0.647652 1.132723 0.138 Uiso 1 1 calc GR . . . .
C15 C 0.1897(12) 0.6251(11) 0.7897(7) 0.129(4) Uani 1 1 d . . . . .
H15A H 0.197528 0.699606 0.823848 0.194 Uiso 1 1 calc GR . . . .
H15B H 0.134632 0.639750 0.737484 0.194 Uiso 1 1 calc GR . . . .
H15C H 0.272258 0.600314 0.774041 0.194 Uiso 1 1 calc GR . . . .
C7 C 0.7707(10) 0.3674(12) 1.0016(9) 0.137(5) Uani 1 1 d . . . . .
H7A H 0.716435 0.297678 1.009730 0.205 Uiso 1 1 calc GR . . . .
H7B H 0.858038 0.343492 1.014592 0.205 Uiso 1 1 calc GR . . . .
H7C H 0.758033 0.395051 0.941928 0.205 Uiso 1 1 calc GR . . . .
C6 C 0.8240(10) 0.5021(13) 1.1252(6) 0.121(4) Uani 1 1 d . . . . .
H6A H 0.901710 0.460891 1.131846 0.145 Uiso 1 1 calc R . . . .
H6B H 0.806973 0.565604 1.163462 0.145 Uiso 1 1 calc R . . . .
C14 C 0.1364(12) 0.3989(11) 0.7963(9) 0.147(5) Uani 1 1 d . . . . .
H14A H 0.221511 0.381223 0.782067 0.220 Uiso 1 1 calc GR . . . .
H14B H 0.080332 0.401505 0.743531 0.220 Uiso 1 1 calc GR . . . .
H14C H 0.108809 0.335479 0.834191 0.220 Uiso 1 1 calc GR . . . .
C13 C 0.0035(10) 0.5621(14) 0.8662(9) 0.157(6) Uani 1 1 d . . . . .
H13A H -0.033246 0.496241 0.897663 0.235 Uiso 1 1 calc GR . . . .
H13B H -0.050019 0.579481 0.813676 0.235 Uiso 1 1 calc GR . . . .
H13C H 0.010614 0.634948 0.902189 0.235 Uiso 1 1 calc GR . . . .
H3 H 0.559(7) 0.525(8) 0.919(5) 0.08(3) Uiso 1 1 d . . . . .

loop_
_atom_site_aniso_label
_atom_site_aniso_U_11
_atom_site_aniso_U_22
_atom_site_aniso_U_33
_atom_site_aniso_U_23
_atom_site_aniso_U_13
_atom_site_aniso_U_12
O7 0.146(7) 0.130(7) 0.088(5) 0.038(5) 0.024(4) 0.069(5)
O5 0.071(4) 0.127(6) 0.053(3) -0.003(4) 0.009(3) -0.007(4)
O6 0.071(3) 0.108(5) 0.046(3) -0.008(3) -0.008(3) -0.002(4)
O8 0.114(5) 0.143(7) 0.042(3) 0.015(4) -0.007(3) 0.013(5)
N2 0.071(4) 0.066(4) 0.043(3) 0.002(4) 0.002(3) 0.005(4)
C26 0.082(6) 0.062(6) 0.046(5) -0.004(5) 0.001(5) 0.003(5)
C18 0.077(6) 0.045(5) 0.048(4) 0.010(4) -0.003(4) 0.005(4)
C27 0.084(6) 0.110(8) 0.058(5) 0.001(6) 0.015(5) -0.008(6)
C20 0.132(7) 0.168(10) 0.108(7) 0.011(7) 0.050(5) 0.043(7)
C19 0.101(7) 0.087(7) 0.050(5) 0.007(5) 0.010(5) 0.025(6)
C28 0.117(8) 0.100(8) 0.088(7) -0.024(7) 0.015(6) 0.002(7)
C29 0.187(12) 0.103(9) 0.098(8) 0.016(8) 0.046(8) -0.015(9)
C17 0.101(7) 0.068(6) 0.078(6) 0.010(5) 0.007(6) 0.012(6)
C16 0.099(7) 0.111(8) 0.042(5) -0.002(5) -0.008(5) 0.011(7)
C24 0.133(10) 0.210(16) 0.072(7) -0.024(8) -0.018(7) -0.046(11)
C25 0.117(9) 0.167(12) 0.097(8) 0.020(8) -0.012(7) 0.068(9)
C23 0.190(13) 0.065(7) 0.124(9) -0.019(7) 0.004(9) 0.040(7)
C30 0.094(8) 0.198(14) 0.105(8) -0.007(10) 0.016(6) -0.033(9)
C22 0.132(7) 0.168(10) 0.108(7) 0.011(7) 0.050(5) 0.043(7)
C21 0.114(11) 0.25(2) 0.29(2) -0.04(2) 0.057(13) -0.018(14)
O3 0.114(5) 0.116(6) 0.080(4) 0.051(4) -0.025(4) -0.051(4)
O4 0.087(4) 0.076(4) 0.050(3) 0.004(3) 0.005(3) 0.003(3)
O2 0.084(4) 0.096(5) 0.040(3) 0.001(3) -0.013(3) 0.008(4)
O1 0.067(4) 0.098(5) 0.069(3) 0.006(4) -0.014(3) 0.012(4)
N1 0.069(4) 0.043(4) 0.051(3) 0.007(3) -0.003(3) 0.001(3)
C3 0.069(5) 0.045(4) 0.037(4) 0.011(3) -0.006(4) 0.002(4)
C1 0.073(5) 0.058(5) 0.056(5) 0.002(4) 0.011(4) 0.009(5)
C4 0.082(6) 0.046(5) 0.061(5) 0.011(4) -0.006(4) -0.016(5)
C11 0.078(6) 0.047(5) 0.051(5) -0.001(4) -0.008(4) -0.003(4)
C2 0.075(6) 0.051(5) 0.065(5) 0.013(4) -0.004(5) -0.008(5)
C10 0.082(6) 0.072(7) 0.108(8) 0.014(6) 0.025(6) -0.003(5)
C5 0.065(5) 0.075(6) 0.063(5) 0.008(5) -0.008(4) -0.016(5)
C8 0.092(7) 0.041(5) 0.131(8) -0.009(6) -0.018(6) -0.016(5)
C12 0.097(7) 0.088(8) 0.094(7) -0.003(7) -0.046(6) 0.022(7)
C9 0.112(7) 0.084(7) 0.084(6) 0.000(6) 0.028(6) 0.028(6)
C15 0.182(12) 0.100(9) 0.098(8) 0.022(8) -0.033(8) 0.048(9)
C7 0.092(8) 0.146(12) 0.172(12) -0.040(10) 0.015(8) 0.009(8)
C6 0.099(7) 0.157(12) 0.102(7) -0.007(9) -0.015(7) 0.012(8)
C14 0.163(11) 0.097(9) 0.161(12) -0.026(9) -0.099(10) 0.019(8)
C13 0.086(8) 0.203(16) 0.173(12) 0.006(11) -0.041(8) 0.038(9)

loop_
_atom_type_symbol
_atom_type_description
_atom_type_scat_dispersion_real
_atom_type_scat_dispersion_imag
_atom_type_scat_source
C C 0.0033 0.0016 'International Tables Vol C Tables 4.2.6.8 and 6.1.1.4'
H H 0.0000 0.0000 'International Tables Vol C Tables 4.2.6.8 and 6.1.1.4'
N N 0.0061 0.0033 'International Tables Vol C Tables 4.2.6.8 and 6.1.1.4'
O O 0.0106 0.0060 'International Tables Vol C Tables 4.2.6.8 and 6.1.1.4'

loop_
_geom_angle_atom_site_label_1
_geom_angle_atom_site_label_2
_geom_angle_atom_site_label_3
_geom_angle
_geom_angle_site_symmetry_1
_geom_angle_site_symmetry_3
_geom_angle_publ_flag
C19 O7 H7 109.5 . . ?
C26 O5 C27 122.0(6) . . ?
C17 O8 C16 107.2(7) . . ?
C26 N2 C18 120.7(6) . . ?
C26 N2 C16 124.7(7) . . ?
C18 N2 C16 110.2(6) . . ?
O5 C26 N2 112.6(7) . . ?
O6 C26 O5 124.9(7) . . ?
O6 C26 N2 122.5(8) . . ?
N2 C18 H18 109.0 . . ?
N2 C18 C19 115.5(7) . . ?
N2 C18 C17 100.8(6) . . ?
C19 C18 H18 109.0 . . ?
C17 C18 H18 109.0 . . ?
C17 C18 C19 113.2(7) . . ?
O5 C27 C28 110.7(8) . . ?
O5 C27 C29 110.4(8) . . ?
O5 C27 C30 101.8(7) . . ?
C28 C27 C29 112.2(7) . . ?
C28 C27 C30 110.2(9) . . ?
C30 C27 C29 111.1(10) . . ?
C22 C20 C19 121.6(16) . . ?
C22 C20 C21 119.9(16) . . ?
C21 C20 C19 118.4(12) . . ?
O7 C19 C18 109.0(6) . . ?
O7 C19 C20 107.1(8) . . ?
O7 C19 C23 105.3(9) . . ?
C20 C19 C18 110.6(9) . . ?
C20 C19 C23 114.0(9) . . ?
C23 C19 C18 110.5(7) . . ?
C27 C28 H28A 109.5 . . ?
C27 C28 H28B 109.5 . . ?
C27 C28 H28C 109.5 . . ?
H28A C28 H28B 109.5 . . ?
H28A C28 H28C 109.5 . . ?
H28B C28 H28C 109.5 . . ?
C27 C29 H29A 109.5 . . ?
C27 C29 H29B 109.5 . . ?
C27 C29 H29C 109.5 . . ?
H29A C29 H29B 109.5 . . ?
H29A C29 H29C 109.5 . . ?
H29B C29 H29C 109.5 . . ?
O8 C17 C18 105.3(7) . . ?
O8 C17 H17A 110.7 . . ?
O8 C17 H17B 110.7 . . ?
C18 C17 H17A 110.7 . . ?
C18 C17 H17B 110.7 . . ?
H17A C17 H17B 108.8 . . ?
O8 C16 N2 101.1(7) . . ?
O8 C16 C24 107.0(8) . . ?
O8 C16 C25 111.0(9) . . ?
N2 C16 C24 110.9(9) . . ?
N2 C16 C25 112.3(8) . . ?
C25 C16 C24 113.7(9) . . ?
C16 C24 H24A 109.5 . . ?
C16 C24 H24B 109.5 . . ?
C16 C24 H24C 109.5 . . ?
H24A C24 H24B 109.5 . . ?
H24A C24 H24C 109.5 . . ?
H24B C24 H24C 109.5 . . ?
C16 C25 H25A 109.5 . . ?
C16 C25 H25B 109.5 . . ?
C16 C25 H25C 109.5 . . ?
H25A C25 H25B 109.5 . . ?
H25A C25 H25C 109.5 . . ?
H25B C25 H25C 109.5 . . ?
C19 C23 H23A 109.5 . . ?
C19 C23 H23B 109.5 . . ?
C19 C23 H23C 109.5 . . ?
H23A C23 H23B 109.5 . . ?
H23A C23 H23C 109.5 . . ?
H23B C23 H23C 109.5 . . ?
C27 C30 H30A 109.5 . . ?
C27 C30 H30B 109.5 . . ?
C27 C30 H30C 109.5 . . ?
H30A C30 H30B 109.5 . . ?
H30A C30 H30C 109.5 . . ?
H30B C30 H30C 109.5 . . ?
C20 C22 H22A 120.0 . . ?
C20 C22 H22B 120.0 . . ?
H22A C22 H22B 120.0 . . ?
C20 C21 H21A 109.5 . . ?
C20 C21 H21B 109.5 . . ?
C20 C21 H21C 109.5 . . ?
H21A C21 H21B 109.5 . . ?
H21A C21 H21C 109.5 . . ?
H21B C21 H21C 109.5 . . ?
C4 O3 H3 105(4) . . ?
C2 O4 C1 108.6(5) . . ?
C11 O1 C12 120.4(6) . . ?
C3 N1 C1 111.9(5) . . ?
C11 N1 C3 117.8(6) . . ?
C11 N1 C1 126.1(6) . . ?
N1 C3 H3A 109.0 . . ?
N1 C3 C4 115.5(6) . . ?
N1 C3 C2 100.6(6) . . ?
C4 C3 H3A 109.0 . . ?
C4 C3 C2 113.5(6) . . ?
C2 C3 H3A 109.0 . . ?
O4 C1 N1 100.6(5) . . ?
O4 C1 C10 110.1(6) . . ?
O4 C1 C9 107.2(7) . . ?
N1 C1 C10 111.7(7) . . ?
N1 C1 C9 113.0(7) . . ?
C10 C1 C9 113.2(7) . . ?
O3 C4 C3 109.2(6) . . ?
O3 C4 C5 106.7(7) . . ?
O3 C4 C8 105.5(7) . . ?
C5 C4 C3 109.5(6) . . ?
C5 C4 C8 114.2(7) . . ?
C8 C4 C3 111.5(6) . . ?
O2 C11 O1 124.5(7) . . ?
O2 C11 N1 124.2(7) . . ?
O1 C11 N1 111.3(7) . . ?
O4 C2 C3 104.5(6) . . ?
O4 C2 H2A 110.9 . . ?
O4 C2 H2B 110.9 . . ?
C3 C2 H2A 110.9 . . ?
C3 C2 H2B 110.9 . . ?
H2A C2 H2B 108.9 . . ?
C1 C10 H10A 109.5 . . ?
C1 C10 H10B 109.5 . . ?
C1 C10 H10C 109.5 . . ?
H10A C10 H10B 109.5 . . ?
H10A C10 H10C 109.5 . . ?
H10B C10 H10C 109.5 . . ?
C7 C5 C4 118.2(8) . . ?
C6 C5 C4 123.8(9) . . ?
C6 C5 C7 118.0(10) . . ?
C4 C8 H8A 109.5 . . ?
C4 C8 H8B 109.5 . . ?
C4 C8 H8C 109.5 . . ?
H8A C8 H8B 109.5 . . ?
H8A C8 H8C 109.5 . . ?
H8B C8 H8C 109.5 . . ?
O1 C12 C15 110.6(8) . . ?
O1 C12 C14 110.1(8) . . ?
O1 C12 C13 100.7(8) . . ?
C15 C12 C14 111.7(10) . . ?
C15 C12 C13 109.5(10) . . ?
C13 C12 C14 113.7(11) . . ?
C1 C9 H9A 109.5 . . ?
C1 C9 H9B 109.5 . . ?
C1 C9 H9C 109.5 . . ?
H9A C9 H9B 109.5 . . ?
H9A C9 H9C 109.5 . . ?
H9B C9 H9C 109.5 . . ?
C12 C15 H15A 109.5 . . ?
C12 C15 H15B 109.5 . . ?
C12 C15 H15C 109.5 . . ?
H15A C15 H15B 109.5 . . ?
H15A C15 H15C 109.5 . . ?
H15B C15 H15C 109.5 . . ?
C5 C7 H7A 109.5 . . ?
C5 C7 H7B 109.5 . . ?
C5 C7 H7C 109.5 . . ?
H7A C7 H7B 109.5 . . ?
H7A C7 H7C 109.5 . . ?
H7B C7 H7C 109.5 . . ?
C5 C6 H6A 120.0 . . ?
C5 C6 H6B 120.0 . . ?
H6A C6 H6B 120.0 . . ?
C12 C14 H14A 109.5 . . ?
C12 C14 H14B 109.5 . . ?
C12 C14 H14C 109.5 . . ?
H14A C14 H14B 109.5 . . ?
H14A C14 H14C 109.5 . . ?
H14B C14 H14C 109.5 . . ?
C12 C13 H13A 109.5 . . ?
C12 C13 H13B 109.5 . . ?
C12 C13 H13C 109.5 . . ?
H13A C13 H13B 109.5 . . ?
H13A C13 H13C 109.5 . . ?
H13B C13 H13C 109.5 . . ?

loop_
_geom_bond_atom_site_label_1
_geom_bond_atom_site_label_2
_geom_bond_distance
_geom_bond_site_symmetry_2
_geom_bond_publ_flag
O7 H7 0.8200 . ?
O7 C19 1.442(9) . ?
O5 C26 1.325(9) . ?
O5 C27 1.479(9) . ?
O6 C26 1.214(8) . ?
O8 C17 1.400(10) . ?
O8 C16 1.416(10) . ?
N2 C26 1.355(9) . ?
N2 C18 1.456(9) . ?
N2 C16 1.510(10) . ?
C18 H18 0.9800 . ?
C18 C19 1.540(11) . ?
C18 C17 1.522(10) . ?
C27 C28 1.506(13) . ?
C27 C29 1.531(15) . ?
C27 C30 1.517(12) . ?
C20 C19 1.517(16) . ?
C20 C22 1.311(15) . ?
C20 C21 1.42(2) . ?
C19 C23 1.534(13) . ?
C28 H28A 0.9600 . ?
C28 H28B 0.9600 . ?
C28 H28C 0.9600 . ?
C29 H29A 0.9600 . ?
C29 H29B 0.9600 . ?
C29 H29C 0.9600 . ?
C17 H17A 0.9700 . ?
C17 H17B 0.9700 . ?
C16 C24 1.527(15) . ?
C16 C25 1.523(15) . ?
C24 H24A 0.9600 . ?
C24 H24B 0.9600 . ?
C24 H24C 0.9600 . ?
C25 H25A 0.9600 . ?
C25 H25B 0.9600 . ?
C25 H25C 0.9600 . ?
C23 H23A 0.9600 . ?
C23 H23B 0.9600 . ?
C23 H23C 0.9600 . ?
C30 H30A 0.9600 . ?
C30 H30B 0.9600 . ?
C30 H30C 0.9600 . ?
C22 H22A 0.9300 . ?
C22 H22B 0.9300 . ?
C21 H21A 0.9600 . ?
C21 H21B 0.9600 . ?
C21 H21C 0.9600 . ?
O3 C4 1.438(9) . ?
O3 H3 1.02(9) . ?
O4 C1 1.436(9) . ?
O4 C2 1.416(9) . ?
O2 C11 1.210(9) . ?
O1 C11 1.350(9) . ?
O1 C12 1.485(10) . ?
N1 C3 1.468(9) . ?
N1 C1 1.493(9) . ?
N1 C11 1.370(9) . ?
C3 H3A 0.9800 . ?
C3 C4 1.533(10) . ?
C3 C2 1.541(9) . ?
C1 C10 1.511(11) . ?
C1 C9 1.514(11) . ?
C4 C5 1.515(11) . ?
C4 C8 1.529(11) . ?
C2 H2A 0.9700 . ?
C2 H2B 0.9700 . ?
C10 H10A 0.9600 . ?
C10 H10B 0.9600 . ?
C10 H10C 0.9600 . ?
C5 C7 1.508(13) . ?
C5 C6 1.309(11) . ?
C8 H8A 0.9600 . ?
C8 H8B 0.9600 . ?
C8 H8C 0.9600 . ?
C12 C15 1.508(15) . ?
C12 C14 1.526(15) . ?
C12 C13 1.514(14) . ?
C9 H9A 0.9600 . ?
C9 H9B 0.9600 . ?
C9 H9C 0.9600 . ?
C15 H15A 0.9600 . ?
C15 H15B 0.9600 . ?
C15 H15C 0.9600 . ?
C7 H7A 0.9600 . ?
C7 H7B 0.9600 . ?
C7 H7C 0.9600 . ?
C6 H6A 0.9300 . ?
C6 H6B 0.9300 . ?
C14 H14A 0.9600 . ?
C14 H14B 0.9600 . ?
C14 H14C 0.9600 . ?
C13 H13A 0.9600 . ?
C13 H13B 0.9600 . ?
C13 H13C 0.9600 . ?
